data_7129437
loop_
_publ_author_name
'Gr\"odler, Dennis'
'Weidemann, Martin L.'
'Lichtenberg, Andreas'
'Greven, Tobias'
'Nickstadt, Robin'
'Haydo, Malek'
'Wickleder, Mathias'
'Klein, Axel'
'Johrendt, Dirk'
'Mathur, Sanjay'
'Zegke, Markus'
'Raauf, Aida'

_publ_section_title
;
 Heterobimetallic uranyl(vi) alkoxides of lanthanoids: formation through
 simple ligand exchange
;
_journal_name_full 'Chemical Communications'
_journal_paper_doi 10.1039/D1CC05444A
_journal_year 2022
_chemical_formula_moiety 'C120 H264 O44 Sm8 U4'
_chemical_formula_sum 'C120 H264 O44 Sm8 U4'
_chemical_formula_weight 4566.22
_space_group_crystal_system orthorhombic
_space_group_IT_number 34
_space_group_name_Hall 'P 2 -2n'
_space_group_name_H-M_alt 'P n n 2'
_atom_sites_solution_hydrogens geom
_atom_sites_solution_primary dual
_audit_creation_date 2021-09-13
_audit_creation_method
;
Olex2 1.2
(compiled 2017.08.10 svn.r3458 for OlexSys, GUI svn.r5381)
;
_audit_update_record
;
2021-11-17 deposited with the CCDC.	2021-12-14 downloaded from the CCDC.
;
_cell_angle_alpha 90
_cell_angle_beta 90
_cell_angle_gamma 90
_cell_formula_units_Z 2
_cell_length_a 24.442(2)
_cell_length_b 29.447(3)
_cell_length_c 12.7021(10)
_cell_measurement_reflns_used 200
_cell_measurement_temperature 100
_cell_measurement_theta_max 30.46
_cell_measurement_theta_min 2.63
_cell_volume 9142.3(14)
_computing_molecular_graphics 'Olex2 (Dolomanov et al., 2009)'
_computing_publication_material 'Olex2 (Dolomanov et al., 2009)'
_computing_structure_refinement 'ShelXL (Sheldrick, 2015)'
_computing_structure_solution 'ShelXT (Sheldrick, 2015)'
_diffrn_ambient_temperature 100
_diffrn_measured_fraction_theta_full 0.998
_diffrn_measured_fraction_theta_max 0.998
_diffrn_measurement_device_type Stadi-P
_diffrn_radiation_type MoK\a
_diffrn_radiation_wavelength 0.71073
_diffrn_reflns_av_R_equivalents 0.1397
_diffrn_reflns_av_unetI/netI 0.0788
_diffrn_reflns_Laue_measured_fraction_full 0.998
_diffrn_reflns_Laue_measured_fraction_max 0.998
_diffrn_reflns_limit_h_max 29
_diffrn_reflns_limit_h_min -29
_diffrn_reflns_limit_k_max 35
_diffrn_reflns_limit_k_min -35
_diffrn_reflns_limit_l_max 15
_diffrn_reflns_limit_l_min -15
_diffrn_reflns_number 149356
_diffrn_reflns_point_group_measured_fraction_full 0.996
_diffrn_reflns_point_group_measured_fraction_max 0.996
_diffrn_reflns_theta_full 25.078
_diffrn_reflns_theta_max 25.078
_diffrn_reflns_theta_min 1.935
_exptl_absorpt_coefficient_mu 6.112
_exptl_absorpt_correction_T_max 0.538
_exptl_absorpt_correction_T_min 0.538
_exptl_absorpt_correction_type multi-scan
_exptl_crystal_colour 'clear light orange'
_exptl_crystal_colour_lustre clear
_exptl_crystal_colour_modifier light
_exptl_crystal_colour_primary orange
_exptl_crystal_density_diffrn 1.659
_exptl_crystal_description block
_exptl_crystal_F_000 4400
_exptl_crystal_size_max 0.26
_exptl_crystal_size_mid 0.04
_exptl_crystal_size_min 0.02
_refine_diff_density_max 0.862
_refine_diff_density_min -1.825
_refine_diff_density_rms 0.163
_refine_ls_abs_structure_details
;
 Refined as an inversion twin.
;
_refine_ls_abs_structure_Flack 0.021(7)
_refine_ls_extinction_method none
_refine_ls_goodness_of_fit_ref 1.027
_refine_ls_hydrogen_treatment constr
_refine_ls_matrix_type full
_refine_ls_number_parameters 838
_refine_ls_number_reflns 16179
_refine_ls_number_restraints 772
_refine_ls_restrained_S_all 1.010
_refine_ls_R_factor_all 0.0663
_refine_ls_R_factor_gt 0.0426
_refine_ls_shift/su_max 0.001
_refine_ls_shift/su_mean 0.000
_refine_ls_structure_factor_coef Fsqd
_refine_ls_weighting_details 'w=1/[\s^2^(Fo^2^)+(0.0337P)^2^+12.2442P] where P=(Fo^2^+2Fc^2^)/3'
_refine_ls_weighting_scheme calc
_refine_ls_wR_factor_gt 0.0871
_refine_ls_wR_factor_ref 0.0967
_reflns_Friedel_coverage 0.903
_reflns_Friedel_fraction_full 0.995
_reflns_Friedel_fraction_max 0.995
_reflns_number_gt 12859
_reflns_number_total 16179
_reflns_threshold_expression 'I > 2\s(I)'
_cod_data_source_file d1cc05444a2.cif
_cod_data_source_block shelx_sq
_cod_original_cell_volume 9142.2(14)
_cod_database_code 7129437
_shelx_shelxl_version_number 2018/3
_shelx_space_group_comment
;
The symmetry employed for this shelxl refinement is uniquely defined
by the following loop, which should always be used as a source of
symmetry information in preference to the above space-group names.
They are only intended as comments.
;
_shelx_estimated_absorpt_t_max 0.888
_shelx_estimated_absorpt_t_min 0.299
_olex2_refinement_description
;
1. Twinned data refinement
 Scales: 0.979(7)
 0.021(7)
2. Fixed Uiso
 At 1.5 times of:
  All C(H,H,H) groups
3. Uiso/Uaniso restraints and constraints
Uanis(C50) \\sim Ueq: with sigma of 0.01 and sigma for terminal atoms of 0.02
4. Rigid body (RIGU) restrains
 All non-hydrogen atoms
 with sigma for 1-2 distances of 0.004 and sigma for 1-3 distances of 0.004
5.a Idealised Me refined as rotating group:
 C2(H2A,H2B,H2C), C3(H3A,H3B,H3C), C4(H4A,H4B,H4C), C6(H6A,H6B,H6C), C7(H7A,
 H7B,H7C), C8(H8A,H8B,H8C), C10(H10A,H10B,H10C), C11(H11A,H11B,H11C), C12(H12A,
 H12B,H12C), C14(H14A,H14B,H14C), C15(H15A,H15B,H15C), C16(H16A,H16B,H16C),
 C18(H18A,H18B,H18C), C19(H19A,H19B,H19C), C20(H20A,H20B,H20C), C22(H22A,H22B,
 H22C), C23(H23A,H23B,H23C), C24(H24A,H24B,H24C), C26(H26A,H26B,H26C), C27(H27A,
 H27B,H27C), C28(H28A,H28B,H28C), C30(H30A,H30B,H30C), C32(H32A,H32B,H32C),
 C34(H34A,H34B,H34C), C35(H35A,H35B,H35C), C36(H36A,H36B,H36C), C38(H38A,H38B,
 H38C), C39(H39A,H39B,H39C), C40(H40A,H40B,H40C), C42(H42A,H42B,H42C), C43(H43A,
 H43B,H43C), C44(H44A,H44B,H44C), C46(H46A,H46B,H46C), C47(H47A,H47B,H47C),
 C48(H48A,H48B,H48C), C50(H50A,H50B,H50C), C51(H51A,H51B,H51C), C52(H52A,H52B,
 H52C), C54(H54A,H54B,H54C), C55(H55A,H55B,H55C), C56(H56A,H56B,H56C), C58(H58A,
 H58B,H58C), C59(H59A,H59B,H59C), C60(H60A,H60B,H60C)
;
_olex2_submission_special_instructions 'No special instructions were received'

loop_
_space_group_symop_operation_xyz
'x, y, z'
'-x, -y, z'
'-x+1/2, y+1/2, z+1/2'
'x+1/2, -y+1/2, z+1/2'

loop_
_atom_site_label
_atom_site_type_symbol
_atom_site_fract_x
_atom_site_fract_y
_atom_site_fract_z
_atom_site_U_iso_or_equiv
_atom_site_adp_type
_atom_site_occupancy
_atom_site_site_symmetry_order
_atom_site_calc_flag
_atom_site_refinement_flags_posn
_atom_site_refinement_flags_adp
_atom_site_refinement_flags_occupancy
_atom_site_disorder_assembly
_atom_site_disorder_group
U1 U 0.48525(2) 0.26495(2) 0.02879(5) 0.03405(15) Uani 1 1 d . U . . .
U2 U 0.24092(3) 0.51002(2) 0.24814(5) 0.03729(16) Uani 1 1 d . U . . .
Sm1 Sm 0.56285(3) 0.32509(3) -0.15107(6) 0.03165(19) Uani 1 1 d . U . . .
Sm2 Sm 0.41321(3) 0.32681(3) -0.15732(6) 0.02749(18) Uani 1 1 d . U . . .
Sm3 Sm 0.20984(3) 0.44406(2) 0.03015(7) 0.03256(19) Uani 1 1 d . U . . .
Sm4 Sm 0.77625(3) 0.43211(3) 0.01276(6) 0.03136(19) Uani 1 1 d . U . . .
O1 O 0.4850(5) 0.2059(4) 0.0503(8) 0.045(3) Uani 1 1 d . U . . .
O2 O 0.4877(4) 0.3257(3) -0.0115(7) 0.029(2) Uani 1 1 d . U . . .
O3 O 0.4817(5) 0.2815(4) 0.1883(8) 0.049(3) Uani 1 1 d . U . . .
O4 O 0.3960(4) 0.2746(4) -0.0177(7) 0.033(2) Uani 1 1 d . U . . .
O5 O 0.5740(4) 0.2708(4) -0.0121(8) 0.043(3) Uani 1 1 d . U . . .
O6 O 0.4862(4) 0.2682(3) -0.1636(8) 0.029(2) Uani 1 1 d . U . . .
O7 O 0.4891(4) 0.3651(3) -0.2172(7) 0.033(2) Uani 1 1 d . U . . .
O8 O 0.3622(4) 0.3198(3) -0.2869(8) 0.032(2) Uani 1 1 d . U . . .
O9 O 0.6137(4) 0.3149(4) -0.2794(8) 0.038(3) Uani 1 1 d . U . . .
O10 O 0.3673(5) 0.3819(4) -0.0681(9) 0.049(3) Uani 1 1 d . U . . .
O11 O 0.6081(5) 0.3800(4) -0.0614(10) 0.058(3) Uani 1 1 d . U . . .
O12 O 0.2909(5) 0.4062(3) 0.0009(8) 0.040(3) Uani 1 1 d . U . . .
O13 O 0.6885(5) 0.4059(4) -0.0260(8) 0.043(3) Uani 1 1 d . U . . .
O14 O 0.2023(6) 0.5161(4) 0.3667(9) 0.065(4) Uani 1 1 d . U . . .
O15 O 0.2717(4) 0.5038(3) 0.1143(8) 0.029(2) Uani 1 1 d . U . . .
O16 O 0.3174(5) 0.5068(4) 0.3227(9) 0.050(3) Uani 1 1 d . U . . .
O17 O 0.2205(4) 0.4355(3) 0.2172(8) 0.039(3) Uani 1 1 d . U . . .
O18 O 0.1675(4) 0.5132(3) 0.1148(9) 0.035(2) Uani 1 1 d . U . . .
O19 O 0.2220(5) 0.5025(3) -0.0881(9) 0.041(3) Uani 1 1 d . U . . .
O20 O 0.1490(5) 0.4017(4) -0.0269(9) 0.044(3) Uani 1 1 d . U . . .
O21 O 0.7615(5) 0.4157(3) 0.1960(8) 0.039(3) Uani 1 1 d . U . . .
O22 O 0.8307(4) 0.3853(4) -0.0539(8) 0.041(3) Uani 1 1 d . U . . .
C1 C 0.4886(8) 0.3086(7) 0.2811(13) 0.049(4) Uani 1 1 d . U . . .
C2 C 0.4288(9) 0.3205(10) 0.315(2) 0.111(10) Uani 1 1 d . U . . .
H2A H 0.410294 0.336181 0.256547 0.166 Uiso 1 1 calc GR . . . .
H2B H 0.429560 0.340238 0.376591 0.166 Uiso 1 1 calc GR . . . .
H2C H 0.408973 0.292474 0.331384 0.166 Uiso 1 1 calc GR . . . .
C3 C 0.5084(11) 0.2792(10) 0.364(2) 0.100(8) Uani 1 1 d . U . . .
H3A H 0.492967 0.248758 0.354682 0.151 Uiso 1 1 calc GR . . . .
H3B H 0.497189 0.291414 0.432325 0.151 Uiso 1 1 calc GR . . . .
H3C H 0.548394 0.277572 0.360665 0.151 Uiso 1 1 calc GR . . . .
C4 C 0.5207(12) 0.3489(9) 0.252(2) 0.118(10) Uani 1 1 d . U . . .
H4A H 0.558826 0.340162 0.239890 0.176 Uiso 1 1 calc GR . . . .
H4B H 0.519053 0.371204 0.309442 0.176 Uiso 1 1 calc GR . . . .
H4C H 0.505534 0.362376 0.187878 0.176 Uiso 1 1 calc GR . . . .
C5 C 0.3439(6) 0.2570(5) 0.0192(12) 0.035(3) Uani 1 1 d . U . . .
C6 C 0.3032(7) 0.2657(7) -0.0637(14) 0.057(5) Uani 1 1 d . U . . .
H6A H 0.297626 0.298496 -0.070944 0.085 Uiso 1 1 calc GR . . . .
H6B H 0.268512 0.251150 -0.044726 0.085 Uiso 1 1 calc GR . . . .
H6C H 0.316373 0.253218 -0.130565 0.085 Uiso 1 1 calc GR . . . .
C7 C 0.3299(9) 0.2832(8) 0.1200(14) 0.072(7) Uani 1 1 d . U . . .
H7A H 0.359501 0.279309 0.171308 0.108 Uiso 1 1 calc GR . . . .
H7B H 0.295704 0.271474 0.149568 0.108 Uiso 1 1 calc GR . . . .
H7C H 0.325698 0.315498 0.103458 0.108 Uiso 1 1 calc GR . . . .
C8 C 0.3489(7) 0.2068(6) 0.0414(18) 0.064(5) Uani 1 1 d . U . . .
H8A H 0.360927 0.191061 -0.022518 0.096 Uiso 1 1 calc GR . . . .
H8B H 0.313336 0.194853 0.063561 0.096 Uiso 1 1 calc GR . . . .
H8C H 0.375797 0.201981 0.097540 0.096 Uiso 1 1 calc GR . . . .
C9 C 0.6252(7) 0.2499(6) 0.0266(15) 0.052(4) Uani 1 1 d . U . . .
C10 C 0.6247(10) 0.1994(8) 0.003(2) 0.119(11) Uani 1 1 d . U . . .
H10A H 0.589513 0.186419 0.024235 0.179 Uiso 1 1 calc GR . . . .
H10B H 0.654319 0.184438 0.041588 0.179 Uiso 1 1 calc GR . . . .
H10C H 0.629981 0.194675 -0.072941 0.179 Uiso 1 1 calc GR . . . .
C11 C 0.6245(10) 0.2560(7) 0.1448(14) 0.073(6) Uani 1 1 d . U . . .
H11A H 0.592071 0.273474 0.165135 0.110 Uiso 1 1 calc GR . . . .
H11B H 0.657524 0.272332 0.166901 0.110 Uiso 1 1 calc GR . . . .
H11C H 0.623520 0.226181 0.178956 0.110 Uiso 1 1 calc GR . . . .
C12 C 0.6713(10) 0.2703(11) -0.024(2) 0.132(12) Uani 1 1 d . U . . .
H12A H 0.670853 0.262664 -0.099089 0.198 Uiso 1 1 calc GR . . . .
H12B H 0.705069 0.258919 0.007976 0.198 Uiso 1 1 calc GR . . . .
H12C H 0.669451 0.303367 -0.015649 0.198 Uiso 1 1 calc GR . . . .
C13 C 0.4854(6) 0.2322(5) -0.2401(11) 0.031(3) Uani 1 1 d . U . . .
C14 C 0.4871(6) 0.2540(6) -0.3487(11) 0.031(4) Uani 1 1 d . U . . .
H14A H 0.452781 0.270318 -0.361542 0.047 Uiso 1 1 calc GR . . . .
H14B H 0.491860 0.230414 -0.402300 0.047 Uiso 1 1 calc GR . . . .
H14C H 0.517789 0.275410 -0.352268 0.047 Uiso 1 1 calc GR . . . .
C15 C 0.5370(7) 0.2028(6) -0.2266(12) 0.045(4) Uani 1 1 d . U . . .
H15A H 0.569679 0.221791 -0.234164 0.068 Uiso 1 1 calc GR . . . .
H15B H 0.537408 0.178912 -0.280381 0.068 Uiso 1 1 calc GR . . . .
H15C H 0.536834 0.188806 -0.156501 0.068 Uiso 1 1 calc GR . . . .
C16 C 0.4347(7) 0.2038(5) -0.2243(12) 0.038(4) Uani 1 1 d . U . . .
H16A H 0.432676 0.193905 -0.150805 0.057 Uiso 1 1 calc GR . . . .
H16B H 0.436202 0.177206 -0.270508 0.057 Uiso 1 1 calc GR . . . .
H16C H 0.402263 0.221961 -0.241460 0.057 Uiso 1 1 calc GR . . . .
C17 C 0.4905(7) 0.4021(5) -0.2905(13) 0.038(3) Uani 1 1 d . U . . .
C18 C 0.4417(7) 0.4327(5) -0.2695(15) 0.048(4) Uani 1 1 d . U . . .
H18A H 0.407960 0.414846 -0.273226 0.071 Uiso 1 1 calc GR . . . .
H18B H 0.440569 0.456906 -0.322506 0.071 Uiso 1 1 calc GR . . . .
H18C H 0.445139 0.446216 -0.199291 0.071 Uiso 1 1 calc GR . . . .
C19 C 0.4879(7) 0.3833(6) -0.4006(14) 0.051(4) Uani 1 1 d . U . . .
H19A H 0.518848 0.362750 -0.412199 0.077 Uiso 1 1 calc GR . . . .
H19B H 0.489517 0.408307 -0.451359 0.077 Uiso 1 1 calc GR . . . .
H19C H 0.453547 0.366574 -0.409857 0.077 Uiso 1 1 calc GR . . . .
C20 C 0.5440(7) 0.4291(6) -0.2733(17) 0.059(5) Uani 1 1 d . U . . .
H20A H 0.545338 0.440123 -0.200527 0.088 Uiso 1 1 calc GR . . . .
H20B H 0.544962 0.455010 -0.321695 0.088 Uiso 1 1 calc GR . . . .
H20C H 0.575458 0.409350 -0.286693 0.088 Uiso 1 1 calc GR . . . .
C21 C 0.3201(7) 0.3228(5) -0.3609(13) 0.041(4) Uani 1 1 d . U . . .
C22 C 0.2643(8) 0.3216(8) -0.3075(17) 0.076(6) Uani 1 1 d . U . . .
H22A H 0.258441 0.291557 -0.276160 0.114 Uiso 1 1 calc GR . . . .
H22B H 0.235692 0.327601 -0.359679 0.114 Uiso 1 1 calc GR . . . .
H22C H 0.262958 0.344788 -0.252287 0.114 Uiso 1 1 calc GR . . . .
C23 C 0.3262(10) 0.2862(6) -0.4395(16) 0.073(6) Uani 1 1 d . U . . .
H23A H 0.363349 0.286806 -0.468303 0.110 Uiso 1 1 calc GR . . . .
H23B H 0.299715 0.290764 -0.496510 0.110 Uiso 1 1 calc GR . . . .
H23C H 0.319476 0.256785 -0.405833 0.110 Uiso 1 1 calc GR . . . .
C24 C 0.3226(9) 0.3680(6) -0.4195(17) 0.072(6) Uani 1 1 d . U . . .
H24A H 0.322744 0.392997 -0.368532 0.109 Uiso 1 1 calc GR . . . .
H24B H 0.290717 0.370856 -0.465696 0.109 Uiso 1 1 calc GR . . . .
H24C H 0.356130 0.369211 -0.461834 0.109 Uiso 1 1 calc GR . . . .
C25 C 0.6560(7) 0.3132(6) -0.3557(12) 0.043(4) Uani 1 1 d . U . . .
C26 C 0.6875(9) 0.2722(7) -0.3384(17) 0.071(6) Uani 1 1 d . U . . .
H26A H 0.703649 0.272897 -0.267810 0.107 Uiso 1 1 calc GR . . . .
H26B H 0.716729 0.270164 -0.391097 0.107 Uiso 1 1 calc GR . . . .
H26C H 0.663500 0.245647 -0.344711 0.107 Uiso 1 1 calc GR . . . .
C27 C 0.6924(8) 0.3536(7) -0.3384(17) 0.071(6) Uani 1 1 d . U . . .
H27A H 0.671471 0.381486 -0.350238 0.106 Uiso 1 1 calc GR . . . .
H27B H 0.723188 0.352351 -0.387757 0.106 Uiso 1 1 calc GR . . . .
H27C H 0.706262 0.353178 -0.266065 0.106 Uiso 1 1 calc GR . . . .
C28 C 0.6317(8) 0.3116(8) -0.4612(15) 0.076(6) Uani 1 1 d . U . . .
H28A H 0.604589 0.287186 -0.464240 0.114 Uiso 1 1 calc GR . . . .
H28B H 0.660483 0.305952 -0.513360 0.114 Uiso 1 1 calc GR . . . .
H28C H 0.613944 0.340715 -0.476497 0.114 Uiso 1 1 calc GR . . . .
C29 C 0.3411(7) 0.4025(5) 0.0026(12) 0.037(3) Uani 1 1 d . U . . .
C30 C 0.3755(9) 0.4251(7) 0.0884(17) 0.069(6) Uani 1 1 d . U . . .
H30A H 0.394062 0.451772 0.059207 0.104 Uiso 1 1 calc GR . . . .
H30B H 0.402787 0.403499 0.114599 0.104 Uiso 1 1 calc GR . . . .
H30C H 0.351650 0.434529 0.146472 0.104 Uiso 1 1 calc GR . . . .
C31 C 0.6370(7) 0.4081(7) -0.0171(14) 0.050(4) Uani 1 1 d . U . . .
C32 C 0.6089(10) 0.4424(11) 0.045(3) 0.153(16) Uani 1 1 d . U . . .
H32A H 0.609806 0.471538 0.008005 0.230 Uiso 1 1 calc GR . . . .
H32B H 0.627216 0.445639 0.113580 0.230 Uiso 1 1 calc GR . . . .
H32C H 0.570821 0.433198 0.056439 0.230 Uiso 1 1 calc GR . . . .
C33 C 0.3585(9) 0.5055(7) 0.4041(15) 0.060(5) Uani 1 1 d . U . . .
C34 C 0.3281(13) 0.5018(11) 0.5065(19) 0.146(13) Uani 1 1 d . U . . .
H34A H 0.330935 0.530554 0.544891 0.219 Uiso 1 1 calc GR . . . .
H34B H 0.344121 0.477348 0.548847 0.219 Uiso 1 1 calc GR . . . .
H34C H 0.289560 0.495009 0.492504 0.219 Uiso 1 1 calc GR . . . .
C35 C 0.3942(12) 0.5460(9) 0.394(2) 0.132(12) Uani 1 1 d . U . . .
H35A H 0.405395 0.549712 0.320637 0.198 Uiso 1 1 calc GR . . . .
H35B H 0.426753 0.542045 0.438401 0.198 Uiso 1 1 calc GR . . . .
H35C H 0.374164 0.573100 0.417189 0.198 Uiso 1 1 calc GR . . . .
C36 C 0.3930(11) 0.4635(9) 0.386(2) 0.110(10) Uani 1 1 d . U . . .
H36A H 0.371054 0.440352 0.349796 0.164 Uiso 1 1 calc GR . . . .
H36B H 0.405686 0.451539 0.453525 0.164 Uiso 1 1 calc GR . . . .
H36C H 0.424684 0.471348 0.342045 0.164 Uiso 1 1 calc GR . . . .
C37 C 0.2146(8) 0.3954(6) 0.2829(14) 0.051(4) Uani 1 1 d . U . . .
C38 C 0.2011(10) 0.4079(8) 0.3935(15) 0.077(6) Uani 1 1 d . U . . .
H38A H 0.229302 0.428317 0.421090 0.115 Uiso 1 1 calc GR . . . .
H38B H 0.199686 0.380319 0.436719 0.115 Uiso 1 1 calc GR . . . .
H38C H 0.165501 0.423121 0.395481 0.115 Uiso 1 1 calc GR . . . .
C39 C 0.2720(10) 0.3724(8) 0.2849(19) 0.099(9) Uani 1 1 d . U . . .
H39A H 0.284760 0.367602 0.212574 0.148 Uiso 1 1 calc GR . . . .
H39B H 0.269475 0.343086 0.321101 0.148 Uiso 1 1 calc GR . . . .
H39C H 0.297948 0.392022 0.322230 0.148 Uiso 1 1 calc GR . . . .
C40 C 0.1780(14) 0.3641(9) 0.232(2) 0.142(13) Uani 1 1 d . U . . .
H40A H 0.144776 0.380070 0.210234 0.213 Uiso 1 1 calc GR . . . .
H40B H 0.168332 0.339747 0.281511 0.213 Uiso 1 1 calc GR . . . .
H40C H 0.196013 0.350942 0.170325 0.213 Uiso 1 1 calc GR . . . .
C41 C 0.1093(7) 0.5182(7) 0.1301(16) 0.051(4) Uani 1 1 d . U . . .
C42 C 0.1007(8) 0.5636(7) 0.1889(17) 0.070(6) Uani 1 1 d . U . . .
H42A H 0.112632 0.560345 0.262143 0.104 Uiso 1 1 calc GR . . . .
H42B H 0.061843 0.571763 0.187168 0.104 Uiso 1 1 calc GR . . . .
H42C H 0.122179 0.587495 0.154558 0.104 Uiso 1 1 calc GR . . . .
C43 C 0.0914(8) 0.4782(7) 0.1941(17) 0.068(6) Uani 1 1 d . U . . .
H43A H 0.102353 0.450081 0.158433 0.102 Uiso 1 1 calc GR . . . .
H43B H 0.051494 0.478706 0.201929 0.102 Uiso 1 1 calc GR . . . .
H43C H 0.108540 0.479472 0.263738 0.102 Uiso 1 1 calc GR . . . .
C44 C 0.0833(7) 0.5187(6) 0.0215(18) 0.059(4) Uani 1 1 d . U . . .
H44A H 0.101840 0.541283 -0.022615 0.088 Uiso 1 1 calc GR . . . .
H44B H 0.044508 0.526582 0.027792 0.088 Uiso 1 1 calc GR . . . .
H44C H 0.086877 0.488624 -0.010719 0.088 Uiso 1 1 calc GR . . . .
C45 C 0.2222(13) 0.5007(6) -0.1972(18) 0.084(7) Uani 1 1 d . U . . .
C46 C 0.2386(12) 0.5439(6) -0.2477(18) 0.096(8) Uani 1 1 d . U . . .
H46A H 0.216364 0.568759 -0.219613 0.144 Uiso 1 1 calc GR . . . .
H46B H 0.233098 0.541654 -0.323959 0.144 Uiso 1 1 calc GR . . . .
H46C H 0.277346 0.549847 -0.233059 0.144 Uiso 1 1 calc GR . . . .
C47 C 0.1575(16) 0.5008(10) -0.242(3) 0.153(12) Uani 1 1 d . U . . .
H47A H 0.139478 0.472369 -0.221744 0.229 Uiso 1 1 calc GR . . . .
H47B H 0.157701 0.503546 -0.318800 0.229 Uiso 1 1 calc GR . . . .
H47C H 0.137669 0.526509 -0.211310 0.229 Uiso 1 1 calc GR . . . .
C48 C 0.2350(15) 0.4565(7) -0.2415(19) 0.126(11) Uani 1 1 d . U . . .
H48A H 0.274432 0.454299 -0.254114 0.188 Uiso 1 1 calc GR . . . .
H48B H 0.215340 0.452656 -0.308234 0.188 Uiso 1 1 calc GR . . . .
H48C H 0.223723 0.432643 -0.192214 0.188 Uiso 1 1 calc GR . . . .
C49 C 0.1131(8) 0.3683(7) -0.0732(15) 0.059(5) Uani 1 1 d . U . . .
C50 C 0.0566(12) 0.3776(12) -0.034(3) 0.164(12) Uani 1 1 d . U . . .
H50A H 0.058272 0.387239 0.039976 0.246 Uiso 1 1 calc GR . . . .
H50B H 0.034495 0.349864 -0.039223 0.246 Uiso 1 1 calc GR . . . .
H50C H 0.039829 0.401626 -0.076220 0.246 Uiso 1 1 calc GR . . . .
C51 C 0.1282(17) 0.3243(9) -0.034(3) 0.204(18) Uani 1 1 d . U . . .
H51A H 0.138320 0.304609 -0.092824 0.307 Uiso 1 1 calc GR . . . .
H51B H 0.097164 0.311015 0.004030 0.307 Uiso 1 1 calc GR . . . .
H51C H 0.159373 0.327392 0.014146 0.307 Uiso 1 1 calc GR . . . .
C52 C 0.1106(14) 0.3727(11) -0.1858(19) 0.133(12) Uani 1 1 d . U . . .
H52A H 0.094991 0.402336 -0.204129 0.200 Uiso 1 1 calc GR . . . .
H52B H 0.087639 0.348533 -0.214911 0.200 Uiso 1 1 calc GR . . . .
H52C H 0.147608 0.370346 -0.215186 0.200 Uiso 1 1 calc GR . . . .
C53 C 0.7512(8) 0.3721(5) 0.2477(15) 0.049(4) Uani 1 1 d . U . . .
C54 C 0.6920(9) 0.3651(6) 0.2475(19) 0.071(5) Uani 1 1 d . U . . .
H54A H 0.674058 0.390830 0.282379 0.107 Uiso 1 1 calc GR . . . .
H54B H 0.683262 0.337038 0.285358 0.107 Uiso 1 1 calc GR . . . .
H54C H 0.678921 0.362840 0.174789 0.107 Uiso 1 1 calc GR . . . .
C55 C 0.7733(11) 0.3746(9) 0.3599(17) 0.102(9) Uani 1 1 d . U . . .
H55A H 0.813254 0.376992 0.358062 0.153 Uiso 1 1 calc GR . . . .
H55B H 0.762742 0.347110 0.398398 0.153 Uiso 1 1 calc GR . . . .
H55C H 0.758001 0.401299 0.395394 0.153 Uiso 1 1 calc GR . . . .
C56 C 0.7807(11) 0.3354(6) 0.1841(19) 0.091(8) Uani 1 1 d . U . . .
H56A H 0.768244 0.336485 0.110757 0.137 Uiso 1 1 calc GR . . . .
H56B H 0.772436 0.305509 0.213964 0.137 Uiso 1 1 calc GR . . . .
H56C H 0.820230 0.340745 0.186711 0.137 Uiso 1 1 calc GR . . . .
C57 C 0.8621(7) 0.3508(6) -0.1042(13) 0.042(4) Uani 1 1 d . U . . .
C58 C 0.9005(8) 0.3314(6) -0.0226(15) 0.058(5) Uani 1 1 d . U . . .
H58A H 0.926929 0.354721 -0.001510 0.087 Uiso 1 1 calc GR . . . .
H58B H 0.919985 0.305336 -0.052378 0.087 Uiso 1 1 calc GR . . . .
H58C H 0.879447 0.321643 0.039053 0.087 Uiso 1 1 calc GR . . . .
C59 C 0.8933(8) 0.3698(7) -0.1960(14) 0.059(5) Uani 1 1 d . U . . .
H59A H 0.867574 0.379181 -0.251047 0.088 Uiso 1 1 calc GR . . . .
H59B H 0.917962 0.346501 -0.223982 0.088 Uiso 1 1 calc GR . . . .
H59C H 0.914703 0.396103 -0.172879 0.088 Uiso 1 1 calc GR . . . .
C60 C 0.8215(8) 0.3135(6) -0.1395(16) 0.061(5) Uani 1 1 d . U . . .
H60A H 0.802305 0.301460 -0.077892 0.091 Uiso 1 1 calc GR . . . .
H60B H 0.841646 0.288979 -0.174357 0.091 Uiso 1 1 calc GR . . . .
H60C H 0.794936 0.326553 -0.188744 0.091 Uiso 1 1 calc GR . . . .

loop_
_atom_site_aniso_label
_atom_site_aniso_U_11
_atom_site_aniso_U_22
_atom_site_aniso_U_33
_atom_site_aniso_U_23
_atom_site_aniso_U_13
_atom_site_aniso_U_12
U1 0.0378(4) 0.0397(3) 0.0246(3) -0.0010(3) -0.0042(3) 0.0030(3)
U2 0.0421(4) 0.0365(3) 0.0334(3) 0.0014(3) 0.0082(3) 0.0037(3)
Sm1 0.0210(4) 0.0443(5) 0.0297(4) -0.0062(4) -0.0022(4) 0.0009(4)
Sm2 0.0216(4) 0.0329(4) 0.0280(4) -0.0009(3) 0.0010(4) 0.0002(3)
Sm3 0.0273(4) 0.0295(4) 0.0409(5) 0.0008(4) 0.0040(4) -0.0006(3)
Sm4 0.0269(4) 0.0293(4) 0.0378(5) -0.0019(4) -0.0064(4) 0.0009(3)
O1 0.054(8) 0.040(6) 0.040(7) 0.006(5) 0.001(5) 0.008(5)
O2 0.022(5) 0.040(6) 0.026(5) -0.008(4) 0.001(4) 0.003(4)
O3 0.062(8) 0.056(7) 0.030(6) -0.004(5) -0.002(5) -0.004(6)
O4 0.032(5) 0.045(6) 0.022(5) 0.010(4) 0.004(4) -0.002(5)
O5 0.036(6) 0.067(7) 0.027(5) -0.011(5) -0.012(4) 0.015(5)
O6 0.035(5) 0.032(5) 0.020(4) -0.001(4) 0.003(4) 0.001(4)
O7 0.037(6) 0.031(6) 0.030(5) -0.004(4) -0.002(4) -0.004(5)
O8 0.027(6) 0.035(6) 0.034(5) 0.002(4) -0.002(4) -0.006(5)
O9 0.022(6) 0.053(7) 0.039(6) -0.006(5) 0.004(4) -0.003(5)
O10 0.040(7) 0.048(7) 0.060(7) -0.006(5) 0.015(5) 0.012(6)
O11 0.031(7) 0.076(9) 0.066(8) -0.031(7) -0.009(6) -0.013(6)
O12 0.046(6) 0.027(5) 0.048(7) -0.010(5) -0.002(5) 0.014(5)
O13 0.035(6) 0.052(7) 0.042(6) -0.007(5) -0.008(5) -0.011(5)
O14 0.087(10) 0.072(9) 0.035(7) -0.005(6) 0.018(6) 0.015(8)
O15 0.027(6) 0.027(5) 0.033(5) 0.003(4) -0.003(4) 0.007(4)
O16 0.069(8) 0.040(7) 0.041(7) 0.006(5) -0.011(6) 0.011(6)
O17 0.042(7) 0.034(6) 0.041(6) 0.015(4) 0.011(5) -0.004(5)
O18 0.023(5) 0.029(6) 0.052(6) -0.001(5) 0.011(5) 0.003(5)
O19 0.047(8) 0.037(7) 0.038(5) 0.000(5) 0.004(5) 0.006(5)
O20 0.041(7) 0.040(6) 0.051(7) -0.004(5) 0.004(5) -0.014(5)
O21 0.052(7) 0.025(5) 0.040(6) -0.003(4) -0.008(5) 0.005(5)
O22 0.035(6) 0.041(6) 0.048(7) 0.000(5) 0.000(5) 0.001(5)
C1 0.046(10) 0.065(11) 0.037(8) -0.013(7) -0.002(7) -0.014(8)
C2 0.060(13) 0.18(3) 0.094(19) -0.078(17) 0.008(11) 0.008(13)
C3 0.12(2) 0.12(2) 0.064(14) 0.014(12) -0.040(14) -0.021(15)
C4 0.16(2) 0.082(16) 0.11(2) -0.019(13) 0.03(2) -0.066(16)
C5 0.038(7) 0.048(7) 0.017(6) -0.004(7) 0.012(6) -0.014(6)
C6 0.034(9) 0.095(15) 0.041(9) 0.011(9) 0.003(7) -0.022(10)
C7 0.079(15) 0.096(15) 0.042(9) -0.031(10) 0.030(9) -0.038(13)
C8 0.042(11) 0.059(9) 0.090(15) 0.018(10) 0.015(11) -0.015(8)
C9 0.032(8) 0.080(10) 0.044(8) -0.006(9) -0.020(8) 0.026(8)
C10 0.102(18) 0.096(12) 0.16(3) -0.062(15) -0.097(19) 0.069(12)
C11 0.092(17) 0.079(15) 0.049(9) -0.010(10) -0.028(10) 0.016(13)
C12 0.046(11) 0.23(3) 0.12(2) 0.09(2) 0.007(13) 0.034(15)
C13 0.034(8) 0.034(8) 0.026(6) -0.009(5) -0.005(6) 0.009(5)
C14 0.029(9) 0.047(10) 0.018(6) -0.006(6) -0.005(6) 0.002(7)
C15 0.053(9) 0.049(10) 0.034(9) -0.011(7) -0.020(8) 0.023(8)
C16 0.044(9) 0.034(9) 0.036(9) -0.001(7) 0.010(7) -0.003(7)
C17 0.032(8) 0.031(8) 0.051(8) 0.008(6) -0.001(7) -0.004(6)
C18 0.038(9) 0.031(9) 0.074(12) 0.016(8) 0.006(9) -0.004(7)
C19 0.058(12) 0.051(11) 0.044(8) 0.016(7) 0.009(8) -0.012(9)
C20 0.033(9) 0.045(10) 0.098(15) 0.022(10) -0.009(10) -0.010(7)
C21 0.031(8) 0.041(9) 0.050(9) 0.001(6) -0.020(6) -0.015(7)
C22 0.038(9) 0.114(19) 0.076(14) 0.005(12) -0.019(8) 0.001(11)
C23 0.095(17) 0.053(10) 0.071(13) -0.004(9) -0.031(11) 0.007(11)
C24 0.078(15) 0.054(10) 0.085(15) 0.018(9) -0.034(11) -0.001(10)
C25 0.034(9) 0.062(10) 0.033(8) 0.006(8) 0.010(6) 0.001(7)
C26 0.055(13) 0.078(12) 0.080(14) -0.014(11) 0.010(11) 0.018(10)
C27 0.037(11) 0.081(12) 0.095(16) -0.008(12) 0.028(10) -0.016(9)
C28 0.052(12) 0.138(19) 0.038(8) -0.010(11) 0.012(8) 0.009(12)
C29 0.046(7) 0.029(8) 0.034(8) -0.004(6) -0.004(6) 0.008(7)
C30 0.064(13) 0.066(14) 0.078(13) -0.030(11) -0.016(11) -0.001(11)
C31 0.029(7) 0.068(11) 0.052(10) -0.014(8) -0.008(7) -0.014(7)
C32 0.061(16) 0.19(3) 0.21(3) -0.15(3) -0.030(19) 0.022(17)
C33 0.063(13) 0.070(12) 0.047(9) 0.011(9) -0.008(8) 0.007(8)
C34 0.10(2) 0.29(4) 0.042(12) -0.008(16) -0.010(11) 0.01(2)
C35 0.12(2) 0.110(17) 0.17(3) 0.060(19) -0.106(19) -0.047(15)
C36 0.12(2) 0.108(17) 0.096(17) -0.012(15) -0.070(15) 0.054(15)
C37 0.067(11) 0.039(9) 0.048(9) 0.013(7) 0.000(8) -0.009(8)
C38 0.085(17) 0.095(17) 0.051(9) 0.023(9) 0.010(10) -0.008(13)
C39 0.109(16) 0.098(18) 0.089(18) 0.053(14) 0.034(13) 0.056(13)
C40 0.22(3) 0.107(19) 0.098(18) 0.059(15) -0.09(2) -0.11(2)
C41 0.013(7) 0.063(10) 0.077(11) 0.004(8) 0.013(7) -0.003(8)
C42 0.041(12) 0.075(11) 0.093(15) -0.006(10) 0.033(10) 0.018(10)
C43 0.033(11) 0.088(13) 0.083(14) 0.009(11) 0.012(10) -0.020(10)
C44 0.033(9) 0.054(11) 0.090(11) 0.013(10) 0.002(9) -0.002(8)
C45 0.17(2) 0.041(10) 0.043(8) -0.004(8) 0.009(11) 0.004(12)
C46 0.19(2) 0.053(11) 0.046(11) 0.023(10) 0.043(15) 0.025(13)
C47 0.19(2) 0.16(3) 0.11(2) -0.04(2) -0.06(2) -0.010(17)
C48 0.27(3) 0.052(11) 0.056(13) -0.011(11) 0.069(19) 0.014(17)
C49 0.063(11) 0.053(10) 0.061(10) 0.007(9) -0.008(9) -0.040(9)
C50 0.083(13) 0.21(2) 0.20(2) -0.092(19) 0.036(14) -0.078(14)
C51 0.28(4) 0.052(13) 0.28(4) 0.030(17) -0.20(3) -0.052(16)
C52 0.16(3) 0.17(3) 0.070(11) 0.001(14) -0.024(13) -0.10(2)
C53 0.067(10) 0.037(8) 0.044(8) 0.015(8) -0.004(8) 0.011(8)
C54 0.072(10) 0.052(12) 0.091(15) 0.009(12) 0.010(11) 0.000(9)
C55 0.13(2) 0.13(2) 0.048(10) 0.027(11) -0.025(12) -0.013(18)
C56 0.13(2) 0.029(10) 0.116(17) 0.017(10) 0.043(16) 0.034(12)
C57 0.043(10) 0.038(9) 0.045(9) -0.004(6) -0.006(6) 0.009(6)
C58 0.056(12) 0.055(12) 0.064(11) -0.004(9) -0.012(9) 0.021(9)
C59 0.056(12) 0.067(13) 0.054(10) -0.002(9) 0.010(8) 0.020(9)
C60 0.074(13) 0.041(10) 0.067(13) -0.013(9) -0.003(10) 0.001(8)

loop_
_atom_type_symbol
_atom_type_description
_atom_type_scat_dispersion_real
_atom_type_scat_dispersion_imag
_atom_type_scat_source
C C 0.0033 0.0016 'International Tables Vol C Tables 4.2.6.8 and 6.1.1.4'
H H 0.0000 0.0000 'International Tables Vol C Tables 4.2.6.8 and 6.1.1.4'
O O 0.0106 0.0060 'International Tables Vol C Tables 4.2.6.8 and 6.1.1.4'
Sm Sm -0.1638 3.4418 'International Tables Vol C Tables 4.2.6.8 and 6.1.1.4'
U U -9.6767 9.6646 'International Tables Vol C Tables 4.2.6.8 and 6.1.1.4'

loop_
_geom_angle_atom_site_label_1
_geom_angle_atom_site_label_2
_geom_angle_atom_site_label_3
_geom_angle
_geom_angle_site_symmetry_1
_geom_angle_site_symmetry_3
_geom_angle_publ_flag
O1 U1 O2 172.8(5) . . ?
O1 U1 O3 94.6(5) . . ?
O1 U1 O4 99.2(4) . . ?
O1 U1 O5 96.6(5) . . ?
O1 U1 O6 101.2(4) . . ?
O2 U1 O3 92.6(4) . . ?
O2 U1 O4 80.8(4) . . ?
O2 U1 O5 80.3(4) . . ?
O2 U1 O6 71.8(4) . . ?
O3 U1 O4 100.5(4) . . ?
O3 U1 O5 104.4(4) . . ?
O3 U1 O6 164.2(4) . . ?
O4 U1 O6 75.2(3) . . ?
O5 U1 O4 149.2(4) . . ?
O5 U1 O6 75.9(3) . . ?
O14 U2 Sm4 127.9(4) . 2_665 ?
O14 U2 O15 171.9(6) . . ?
O14 U2 O16 95.4(6) . . ?
O14 U2 O17 97.3(5) . . ?
O14 U2 O18 101.0(5) . . ?
O14 U2 O21 97.7(5) . 2_665 ?
O15 U2 Sm4 46.6(3) . 2_665 ?
O15 U2 O16 92.7(4) . . ?
O15 U2 O17 80.6(4) . . ?
O15 U2 O18 70.9(4) . . ?
O15 U2 O21 80.9(4) . 2_665 ?
O16 U2 Sm4 121.3(3) . 2_665 ?
O16 U2 O17 103.2(4) . . ?
O16 U2 O18 163.5(4) . . ?
O16 U2 O21 101.4(4) . 2_665 ?
O17 U2 Sm4 107.3(3) . 2_665 ?
O17 U2 O18 76.1(4) . . ?
O17 U2 O21 149.7(4) . 2_665 ?
O18 U2 Sm4 45.7(2) . 2_665 ?
O21 U2 Sm4 43.7(3) 2_665 2_665 ?
O21 U2 O18 75.3(4) 2_665 . ?
O5 Sm1 O2 64.8(3) . . ?
O5 Sm1 O6 71.8(3) . . ?
O6 Sm1 O2 60.8(3) . . ?
O7 Sm1 O2 71.8(3) . . ?
O7 Sm1 O5 134.1(4) . . ?
O7 Sm1 O6 74.7(3) . . ?
O9 Sm1 O2 168.2(4) . . ?
O9 Sm1 O5 114.5(4) . . ?
O9 Sm1 O6 107.4(4) . . ?
O9 Sm1 O7 104.8(4) . . ?
O9 Sm1 O11 102.0(4) . . ?
O11 Sm1 O2 89.8(4) . . ?
O11 Sm1 O5 92.9(4) . . ?
O11 Sm1 O6 150.4(4) . . ?
O11 Sm1 O7 101.5(4) . . ?
O4 Sm2 O2 65.5(3) . . ?
O4 Sm2 O6 72.7(3) . . ?
O6 Sm2 O2 60.7(3) . . ?
O7 Sm2 O2 71.2(3) . . ?
O7 Sm2 O4 134.8(3) . . ?
O7 Sm2 O6 75.6(3) . . ?
O8 Sm2 O2 170.2(4) . . ?
O8 Sm2 O4 114.8(4) . . ?
O8 Sm2 O6 109.7(4) . . ?
O8 Sm2 O7 105.7(4) . . ?
O8 Sm2 O10 99.8(4) . . ?
O10 Sm2 O2 90.0(4) . . ?
O10 Sm2 O4 90.1(4) . . ?
O10 Sm2 O6 150.0(4) . . ?
O10 Sm2 O7 102.3(4) . . ?
O12 Sm3 Sm4 113.1(3) . 2_665 ?
O12 Sm3 O15 83.8(3) . . ?
O12 Sm3 O17 90.9(4) . . ?
O12 Sm3 O18 144.3(4) . . ?
O15 Sm3 Sm4 44.4(2) . 2_665 ?
O17 Sm3 Sm4 98.8(2) . 2_665 ?
O17 Sm3 O15 66.0(3) . . ?
O17 Sm3 O18 73.0(4) . . ?
O18 Sm3 Sm4 42.4(2) . 2_665 ?
O18 Sm3 O15 60.6(3) . . ?
O19 Sm3 Sm4 37.5(3) . 2_665 ?
O19 Sm3 O12 98.4(4) . . ?
O19 Sm3 O15 71.5(4) . . ?
O19 Sm3 O17 135.1(4) . . ?
O19 Sm3 O18 74.3(4) . . ?
O20 Sm3 Sm4 130.1(3) . 2_665 ?
O20 Sm3 O12 105.6(4) . . ?
O20 Sm3 O15 170.4(4) . . ?
O20 Sm3 O17 111.2(4) . . ?
O20 Sm3 O18 109.9(4) . . ?
O20 Sm3 O19 108.3(4) . . ?
U2 Sm4 Sm3 58.05(2) 2_665 2_665 ?
O13 Sm4 U2 103.5(3) . 2_665 ?
O13 Sm4 Sm3 115.3(3) . 2_665 ?
O13 Sm4 O15 86.0(4) . 2_665 ?
O13 Sm4 O18 146.5(4) . 2_665 ?
O13 Sm4 O21 90.0(4) . . ?
O15 Sm4 U2 31.9(2) 2_665 2_665 ?
O15 Sm4 Sm3 44.1(2) 2_665 2_665 ?
O18 Sm4 U2 45.4(3) 2_665 2_665 ?
O18 Sm4 Sm3 43.3(2) 2_665 2_665 ?
O18 Sm4 O15 60.9(3) 2_665 2_665 ?
O19 Sm4 U2 94.0(3) 2_665 2_665 ?
O19 Sm4 Sm3 37.3(3) 2_665 2_665 ?
O19 Sm4 O13 100.1(4) 2_665 . ?
O19 Sm4 O15 71.0(4) 2_665 2_665 ?
O19 Sm4 O18 74.9(4) 2_665 2_665 ?
O19 Sm4 O21 134.9(4) 2_665 . ?
O21 Sm4 U2 41.0(2) . 2_665 ?
O21 Sm4 Sm3 98.9(2) . 2_665 ?
O21 Sm4 O15 66.0(3) . 2_665 ?
O21 Sm4 O18 73.0(4) . 2_665 ?
O22 Sm4 U2 138.5(3) . 2_665 ?
O22 Sm4 Sm3 128.3(3) . 2_665 ?
O22 Sm4 O13 106.4(4) . . ?
O22 Sm4 O15 167.4(4) . 2_665 ?
O22 Sm4 O18 106.6(4) . 2_665 ?
O22 Sm4 O19 108.2(4) . 2_665 ?
O22 Sm4 O21 110.8(4) . . ?
U1 O2 Sm1 102.0(4) . . ?
U1 O2 Sm2 100.8(4) . . ?
Sm1 O2 Sm2 90.5(3) . . ?
C1 O3 U1 157.4(11) . . ?
U1 O4 Sm2 96.0(4) . . ?
C5 O4 U1 135.4(9) . . ?
C5 O4 Sm2 128.7(9) . . ?
U1 O5 Sm1 96.4(4) . . ?
C9 O5 U1 135.4(11) . . ?
C9 O5 Sm1 128.2(10) . . ?
U1 O6 Sm1 88.3(3) . . ?
U1 O6 Sm2 89.3(3) . . ?
Sm2 O6 Sm1 94.0(3) . . ?
C13 O6 U1 130.3(8) . . ?
C13 O6 Sm1 122.9(8) . . ?
C13 O6 Sm2 121.6(8) . . ?
Sm2 O7 Sm1 105.0(4) . . ?
C17 O7 Sm1 127.2(9) . . ?
C17 O7 Sm2 127.4(9) . . ?
C21 O8 Sm2 166.0(10) . . ?
C25 O9 Sm1 168.5(10) . . ?
C29 O10 Sm2 161.9(11) . . ?
C31 O11 Sm1 173.9(13) . . ?
C29 O12 Sm3 153.6(10) . . ?
C31 O13 Sm4 151.5(11) . . ?
U2 O15 Sm3 102.2(4) . . ?
U2 O15 Sm4 101.6(4) . 2_665 ?
Sm3 O15 Sm4 91.5(3) . 2_665 ?
C33 O16 U2 161.0(12) . . ?
U2 O17 Sm3 95.4(3) . . ?
C37 O17 U2 134.7(10) . . ?
C37 O17 Sm3 129.9(9) . . ?
U2 O18 Sm3 87.9(3) . . ?
U2 O18 Sm4 88.8(3) . 2_665 ?
Sm4 O18 Sm3 94.2(3) 2_665 . ?
C41 O18 U2 128.9(10) . . ?
C41 O18 Sm3 123.0(10) . . ?
C41 O18 Sm4 123.4(10) . 2_665 ?
Sm3 O19 Sm4 105.2(4) . 2_665 ?
C45 O19 Sm3 128.6(11) . . ?
C45 O19 Sm4 125.8(10) . 2_665 ?
C49 O20 Sm3 171.6(12) . . ?
U2 O21 Sm4 95.3(4) 2_665 . ?
C53 O21 U2 134.8(10) . 2_665 ?
C53 O21 Sm4 129.5(9) . . ?
C57 O22 Sm4 173.1(10) . . ?
O3 C1 C2 103.7(15) . . ?
O3 C1 C3 107.7(18) . . ?
O3 C1 C4 107.9(17) . . ?
C3 C1 C2 104(2) . . ?
C3 C1 C4 119(2) . . ?
C4 C1 C2 113(2) . . ?
C1 C2 H2A 109.5 . . ?
C1 C2 H2B 109.5 . . ?
C1 C2 H2C 109.5 . . ?
H2A C2 H2B 109.5 . . ?
H2A C2 H2C 109.5 . . ?
H2B C2 H2C 109.5 . . ?
C1 C3 H3A 109.5 . . ?
C1 C3 H3B 109.5 . . ?
C1 C3 H3C 109.5 . . ?
H3A C3 H3B 109.5 . . ?
H3A C3 H3C 109.5 . . ?
H3B C3 H3C 109.5 . . ?
C1 C4 H4A 109.5 . . ?
C1 C4 H4B 109.5 . . ?
C1 C4 H4C 109.5 . . ?
H4A C4 H4B 109.5 . . ?
H4A C4 H4C 109.5 . . ?
H4B C4 H4C 109.5 . . ?
O4 C5 C6 107.4(12) . . ?
O4 C5 C7 106.6(12) . . ?
O4 C5 C8 109.7(13) . . ?
C6 C5 C7 111.1(16) . . ?
C6 C5 C8 111.1(15) . . ?
C8 C5 C7 110.8(15) . . ?
C5 C6 H6A 109.5 . . ?
C5 C6 H6B 109.5 . . ?
C5 C6 H6C 109.5 . . ?
H6A C6 H6B 109.5 . . ?
H6A C6 H6C 109.5 . . ?
H6B C6 H6C 109.5 . . ?
C5 C7 H7A 109.5 . . ?
C5 C7 H7B 109.5 . . ?
C5 C7 H7C 109.5 . . ?
H7A C7 H7B 109.5 . . ?
H7A C7 H7C 109.5 . . ?
H7B C7 H7C 109.5 . . ?
C5 C8 H8A 109.5 . . ?
C5 C8 H8B 109.5 . . ?
C5 C8 H8C 109.5 . . ?
H8A C8 H8B 109.5 . . ?
H8A C8 H8C 109.5 . . ?
H8B C8 H8C 109.5 . . ?
O5 C9 C10 109.5(14) . . ?
O5 C9 C11 105.7(15) . . ?
C11 C9 C10 108.3(19) . . ?
C12 C9 O5 110.0(16) . . ?
C12 C9 C10 109(2) . . ?
C12 C9 C11 114(2) . . ?
C9 C10 H10A 109.5 . . ?
C9 C10 H10B 109.5 . . ?
C9 C10 H10C 109.5 . . ?
H10A C10 H10B 109.5 . . ?
H10A C10 H10C 109.5 . . ?
H10B C10 H10C 109.5 . . ?
C9 C11 H11A 109.5 . . ?
C9 C11 H11B 109.5 . . ?
C9 C11 H11C 109.5 . . ?
H11A C11 H11B 109.5 . . ?
H11A C11 H11C 109.5 . . ?
H11B C11 H11C 109.5 . . ?
C9 C12 H12A 109.5 . . ?
C9 C12 H12B 109.5 . . ?
C9 C12 H12C 109.5 . . ?
H12A C12 H12B 109.5 . . ?
H12A C12 H12C 109.5 . . ?
H12B C12 H12C 109.5 . . ?
O6 C13 C14 107.6(12) . . ?
O6 C13 C15 109.2(12) . . ?
O6 C13 C16 109.3(12) . . ?
C14 C13 C15 108.4(12) . . ?
C16 C13 C14 112.1(12) . . ?
C16 C13 C15 110.2(14) . . ?
C13 C14 H14A 109.5 . . ?
C13 C14 H14B 109.5 . . ?
C13 C14 H14C 109.5 . . ?
H14A C14 H14B 109.5 . . ?
H14A C14 H14C 109.5 . . ?
H14B C14 H14C 109.5 . . ?
C13 C15 H15A 109.5 . . ?
C13 C15 H15B 109.5 . . ?
C13 C15 H15C 109.5 . . ?
H15A C15 H15B 109.5 . . ?
H15A C15 H15C 109.5 . . ?
H15B C15 H15C 109.5 . . ?
C13 C16 H16A 109.5 . . ?
C13 C16 H16B 109.5 . . ?
C13 C16 H16C 109.5 . . ?
H16A C16 H16B 109.5 . . ?
H16A C16 H16C 109.5 . . ?
H16B C16 H16C 109.5 . . ?
O7 C17 C18 108.5(13) . . ?
O7 C17 C19 108.9(13) . . ?
O7 C17 C20 108.7(13) . . ?
C18 C17 C20 109.4(14) . . ?
C19 C17 C18 110.3(15) . . ?
C19 C17 C20 111.0(15) . . ?
C17 C18 H18A 109.5 . . ?
C17 C18 H18B 109.5 . . ?
C17 C18 H18C 109.5 . . ?
H18A C18 H18B 109.5 . . ?
H18A C18 H18C 109.5 . . ?
H18B C18 H18C 109.5 . . ?
C17 C19 H19A 109.5 . . ?
C17 C19 H19B 109.5 . . ?
C17 C19 H19C 109.5 . . ?
H19A C19 H19B 109.5 . . ?
H19A C19 H19C 109.5 . . ?
H19B C19 H19C 109.5 . . ?
C17 C20 H20A 109.5 . . ?
C17 C20 H20B 109.5 . . ?
C17 C20 H20C 109.5 . . ?
H20A C20 H20B 109.5 . . ?
H20A C20 H20C 109.5 . . ?
H20B C20 H20C 109.5 . . ?
O8 C21 C22 111.0(14) . . ?
O8 C21 C23 109.5(15) . . ?
O8 C21 C24 110.6(13) . . ?
C22 C21 C24 105.9(16) . . ?
C23 C21 C22 112.0(16) . . ?
C23 C21 C24 107.6(16) . . ?
C21 C22 H22A 109.5 . . ?
C21 C22 H22B 109.5 . . ?
C21 C22 H22C 109.5 . . ?
H22A C22 H22B 109.5 . . ?
H22A C22 H22C 109.5 . . ?
H22B C22 H22C 109.5 . . ?
C21 C23 H23A 109.5 . . ?
C21 C23 H23B 109.5 . . ?
C21 C23 H23C 109.5 . . ?
H23A C23 H23B 109.5 . . ?
H23A C23 H23C 109.5 . . ?
H23B C23 H23C 109.5 . . ?
C21 C24 H24A 109.5 . . ?
C21 C24 H24B 109.5 . . ?
C21 C24 H24C 109.5 . . ?
H24A C24 H24B 109.5 . . ?
H24A C24 H24C 109.5 . . ?
H24B C24 H24C 109.5 . . ?
O9 C25 C26 108.2(15) . . ?
O9 C25 C27 107.8(14) . . ?
O9 C25 C28 109.3(14) . . ?
C26 C25 C27 108.9(17) . . ?
C26 C25 C28 109.1(17) . . ?
C28 C25 C27 113.5(17) . . ?
C25 C26 H26A 109.5 . . ?
C25 C26 H26B 109.5 . . ?
C25 C26 H26C 109.5 . . ?
H26A C26 H26B 109.5 . . ?
H26A C26 H26C 109.5 . . ?
H26B C26 H26C 109.5 . . ?
C25 C27 H27A 109.5 . . ?
C25 C27 H27B 109.5 . . ?
C25 C27 H27C 109.5 . . ?
H27A C27 H27B 109.5 . . ?
H27A C27 H27C 109.5 . . ?
H27B C27 H27C 109.5 . . ?
C25 C28 H28A 109.5 . . ?
C25 C28 H28B 109.5 . . ?
C25 C28 H28C 109.5 . . ?
H28A C28 H28B 109.5 . . ?
H28A C28 H28C 109.5 . . ?
H28B C28 H28C 109.5 . . ?
O10 C29 C30 116.1(16) . . ?
O12 C29 O10 122.4(15) . . ?
O12 C29 C30 121.4(15) . . ?
C29 C30 H30A 109.5 . . ?
C29 C30 H30B 109.5 . . ?
C29 C30 H30C 109.5 . . ?
H30A C30 H30B 109.5 . . ?
H30A C30 H30C 109.5 . . ?
H30B C30 H30C 109.5 . . ?
O11 C31 O13 119.9(17) . . ?
O11 C31 C32 116.6(18) . . ?
O13 C31 C32 123.6(17) . . ?
C31 C32 H32A 109.5 . . ?
C31 C32 H32B 109.5 . . ?
C31 C32 H32C 109.5 . . ?
H32A C32 H32B 109.5 . . ?
H32A C32 H32C 109.5 . . ?
H32B C32 H32C 109.5 . . ?
O16 C33 C34 106.2(19) . . ?
O16 C33 C35 109.2(16) . . ?
O16 C33 C36 107.4(16) . . ?
C34 C33 C36 110(2) . . ?
C35 C33 C34 115(2) . . ?
C35 C33 C36 108(2) . . ?
C33 C34 H34A 109.5 . . ?
C33 C34 H34B 109.5 . . ?
C33 C34 H34C 109.5 . . ?
H34A C34 H34B 109.5 . . ?
H34A C34 H34C 109.5 . . ?
H34B C34 H34C 109.5 . . ?
C33 C35 H35A 109.5 . . ?
C33 C35 H35B 109.5 . . ?
C33 C35 H35C 109.5 . . ?
H35A C35 H35B 109.5 . . ?
H35A C35 H35C 109.5 . . ?
H35B C35 H35C 109.5 . . ?
C33 C36 H36A 109.5 . . ?
C33 C36 H36B 109.5 . . ?
C33 C36 H36C 109.5 . . ?
H36A C36 H36B 109.5 . . ?
H36A C36 H36C 109.5 . . ?
H36B C36 H36C 109.5 . . ?
O17 C37 C38 111.4(15) . . ?
O17 C37 C39 105.8(15) . . ?
C38 C37 C39 106.9(17) . . ?
C40 C37 O17 109.1(15) . . ?
C40 C37 C38 116(2) . . ?
C40 C37 C39 107(2) . . ?
C37 C38 H38A 109.5 . . ?
C37 C38 H38B 109.5 . . ?
C37 C38 H38C 109.5 . . ?
H38A C38 H38B 109.5 . . ?
H38A C38 H38C 109.5 . . ?
H38B C38 H38C 109.5 . . ?
C37 C39 H39A 109.5 . . ?
C37 C39 H39B 109.5 . . ?
C37 C39 H39C 109.5 . . ?
H39A C39 H39B 109.5 . . ?
H39A C39 H39C 109.5 . . ?
H39B C39 H39C 109.5 . . ?
C37 C40 H40A 109.5 . . ?
C37 C40 H40B 109.5 . . ?
C37 C40 H40C 109.5 . . ?
H40A C40 H40B 109.5 . . ?
H40A C40 H40C 109.5 . . ?
H40B C40 H40C 109.5 . . ?
O18 C41 C42 106.7(14) . . ?
O18 C41 C43 106.3(15) . . ?
O18 C41 C44 106.9(14) . . ?
C43 C41 C42 112.3(17) . . ?
C43 C41 C44 112.2(16) . . ?
C44 C41 C42 111.9(16) . . ?
C41 C42 H42A 109.5 . . ?
C41 C42 H42B 109.5 . . ?
C41 C42 H42C 109.5 . . ?
H42A C42 H42B 109.5 . . ?
H42A C42 H42C 109.5 . . ?
H42B C42 H42C 109.5 . . ?
C41 C43 H43A 109.5 . . ?
C41 C43 H43B 109.5 . . ?
C41 C43 H43C 109.5 . . ?
H43A C43 H43B 109.5 . . ?
H43A C43 H43C 109.5 . . ?
H43B C43 H43C 109.5 . . ?
C41 C44 H44A 109.5 . . ?
C41 C44 H44B 109.5 . . ?
C41 C44 H44C 109.5 . . ?
H44A C44 H44B 109.5 . . ?
H44A C44 H44C 109.5 . . ?
H44B C44 H44C 109.5 . . ?
O19 C45 C46 113.7(18) . . ?
O19 C45 C47 110(2) . . ?
O19 C45 C48 115.0(19) . . ?
C46 C45 C47 96(2) . . ?
C48 C45 C46 123(2) . . ?
C48 C45 C47 94(2) . . ?
C45 C46 H46A 109.5 . . ?
C45 C46 H46B 109.5 . . ?
C45 C46 H46C 109.5 . . ?
H46A C46 H46B 109.5 . . ?
H46A C46 H46C 109.5 . . ?
H46B C46 H46C 109.5 . . ?
C45 C47 H47A 109.5 . . ?
C45 C47 H47B 109.5 . . ?
C45 C47 H47C 109.5 . . ?
H47A C47 H47B 109.5 . . ?
H47A C47 H47C 109.5 . . ?
H47B C47 H47C 109.5 . . ?
C45 C48 H48A 109.5 . . ?
C45 C48 H48B 109.5 . . ?
C45 C48 H48C 109.5 . . ?
H48A C48 H48B 109.5 . . ?
H48A C48 H48C 109.5 . . ?
H48B C48 H48C 109.5 . . ?
O20 C49 C50 107.6(18) . . ?
C51 C49 O20 108.4(18) . . ?
C51 C49 C50 107(3) . . ?
C51 C49 C52 116(3) . . ?
C52 C49 O20 111.7(16) . . ?
C52 C49 C50 106(2) . . ?
C49 C50 H50A 109.5 . . ?
C49 C50 H50B 109.5 . . ?
C49 C50 H50C 109.5 . . ?
H50A C50 H50B 109.5 . . ?
H50A C50 H50C 109.5 . . ?
H50B C50 H50C 109.5 . . ?
C49 C51 H51A 109.5 . . ?
C49 C51 H51B 109.5 . . ?
C49 C51 H51C 109.5 . . ?
H51A C51 H51B 109.5 . . ?
H51A C51 H51C 109.5 . . ?
H51B C51 H51C 109.5 . . ?
C49 C52 H52A 109.5 . . ?
C49 C52 H52B 109.5 . . ?
C49 C52 H52C 109.5 . . ?
H52A C52 H52B 109.5 . . ?
H52A C52 H52C 109.5 . . ?
H52B C52 H52C 109.5 . . ?
O21 C53 C55 108.4(16) . . ?
O21 C53 C56 107.6(15) . . ?
C54 C53 O21 107.0(14) . . ?
C54 C53 C55 111.0(19) . . ?
C54 C53 C56 111.5(18) . . ?
C55 C53 C56 111.2(18) . . ?
C53 C54 H54A 109.5 . . ?
C53 C54 H54B 109.5 . . ?
C53 C54 H54C 109.5 . . ?
H54A C54 H54B 109.5 . . ?
H54A C54 H54C 109.5 . . ?
H54B C54 H54C 109.5 . . ?
C53 C55 H55A 109.5 . . ?
C53 C55 H55B 109.5 . . ?
C53 C55 H55C 109.5 . . ?
H55A C55 H55B 109.5 . . ?
H55A C55 H55C 109.5 . . ?
H55B C55 H55C 109.5 . . ?
C53 C56 H56A 109.5 . . ?
C53 C56 H56B 109.5 . . ?
C53 C56 H56C 109.5 . . ?
H56A C56 H56B 109.5 . . ?
H56A C56 H56C 109.5 . . ?
H56B C56 H56C 109.5 . . ?
O22 C57 C58 107.2(13) . . ?
O22 C57 C59 110.8(14) . . ?
O22 C57 C60 107.0(14) . . ?
C58 C57 C60 109.3(15) . . ?
C59 C57 C58 111.0(16) . . ?
C59 C57 C60 111.4(15) . . ?
C57 C58 H58A 109.5 . . ?
C57 C58 H58B 109.5 . . ?
C57 C58 H58C 109.5 . . ?
H58A C58 H58B 109.5 . . ?
H58A C58 H58C 109.5 . . ?
H58B C58 H58C 109.5 . . ?
C57 C59 H59A 109.5 . . ?
C57 C59 H59B 109.5 . . ?
C57 C59 H59C 109.5 . . ?
H59A C59 H59B 109.5 . . ?
H59A C59 H59C 109.5 . . ?
H59B C59 H59C 109.5 . . ?
C57 C60 H60A 109.5 . . ?
C57 C60 H60B 109.5 . . ?
C57 C60 H60C 109.5 . . ?
H60A C60 H60B 109.5 . . ?
H60A C60 H60C 109.5 . . ?
H60B C60 H60C 109.5 . . ?

loop_
_geom_bond_atom_site_label_1
_geom_bond_atom_site_label_2
_geom_bond_distance
_geom_bond_site_symmetry_2
_geom_bond_publ_flag
U1 O1 1.759(11) . ?
U1 O2 1.860(10) . ?
U1 O3 2.085(11) . ?
U1 O4 2.278(10) . ?
U1 O5 2.237(11) . ?
U1 O6 2.445(10) . ?
U2 Sm4 3.4667(10) 2_665 ?
U2 O14 1.786(12) . ?
U2 O15 1.868(10) . ?
U2 O16 2.097(13) . ?
U2 O17 2.283(10) . ?
U2 O18 2.470(11) . ?
U2 O21 2.285(10) 2_665 ?
Sm1 O2 2.553(10) . ?
Sm1 O5 2.397(11) . ?
Sm1 O6 2.518(10) . ?
Sm1 O7 2.312(10) . ?
Sm1 O9 2.071(10) . ?
Sm1 O11 2.266(11) . ?
Sm2 O2 2.597(10) . ?
Sm2 O4 2.385(9) . ?
Sm2 O6 2.484(10) . ?
Sm2 O7 2.300(10) . ?
Sm2 O8 2.076(10) . ?
Sm2 O10 2.275(11) . ?
Sm3 Sm4 3.6688(11) 2_665 ?
Sm3 O12 2.304(10) . ?
Sm3 O15 2.553(10) . ?
Sm3 O17 2.403(10) . ?
Sm3 O18 2.524(10) . ?
Sm3 O19 2.303(10) . ?
Sm3 O20 2.071(11) . ?
Sm4 O13 2.333(11) . ?
Sm4 O15 2.570(9) 2_665 ?
Sm4 O18 2.483(10) 2_665 ?
Sm4 O19 2.314(10) 2_665 ?
Sm4 O21 2.404(10) . ?
Sm4 O22 2.095(11) . ?
O3 C1 1.43(2) . ?
O4 C5 1.453(17) . ?
O5 C9 1.479(18) . ?
O6 C13 1.437(17) . ?
O7 C17 1.433(18) . ?
O8 C21 1.397(18) . ?
O9 C25 1.419(18) . ?
O10 C29 1.258(18) . ?
O11 C31 1.225(19) . ?
O12 C29 1.233(18) . ?
O13 C31 1.27(2) . ?
O16 C33 1.44(2) . ?
O17 C37 1.453(18) . ?
O18 C41 1.443(19) . ?
O19 C45 1.39(2) . ?
O20 C49 1.44(2) . ?
O21 C53 1.464(18) . ?
O22 C57 1.424(19) . ?
C1 C2 1.56(3) . ?
C1 C3 1.44(3) . ?
C1 C4 1.47(3) . ?
C2 H2A 0.9800 . ?
C2 H2B 0.9800 . ?
C2 H2C 0.9800 . ?
C3 H3A 0.9800 . ?
C3 H3B 0.9800 . ?
C3 H3C 0.9800 . ?
C4 H4A 0.9800 . ?
C4 H4B 0.9800 . ?
C4 H4C 0.9800 . ?
C5 C6 1.47(2) . ?
C5 C7 1.53(2) . ?
C5 C8 1.51(2) . ?
C6 H6A 0.9800 . ?
C6 H6B 0.9800 . ?
C6 H6C 0.9800 . ?
C7 H7A 0.9800 . ?
C7 H7B 0.9800 . ?
C7 H7C 0.9800 . ?
C8 H8A 0.9800 . ?
C8 H8B 0.9800 . ?
C8 H8C 0.9800 . ?
C9 C10 1.52(3) . ?
C9 C11 1.51(3) . ?
C9 C12 1.43(3) . ?
C10 H10A 0.9800 . ?
C10 H10B 0.9800 . ?
C10 H10C 0.9800 . ?
C11 H11A 0.9800 . ?
C11 H11B 0.9800 . ?
C11 H11C 0.9800 . ?
C12 H12A 0.9800 . ?
C12 H12B 0.9800 . ?
C12 H12C 0.9800 . ?
C13 C14 1.52(2) . ?
C13 C15 1.54(2) . ?
C13 C16 1.51(2) . ?
C14 H14A 0.9800 . ?
C14 H14B 0.9800 . ?
C14 H14C 0.9800 . ?
C15 H15A 0.9800 . ?
C15 H15B 0.9800 . ?
C15 H15C 0.9800 . ?
C16 H16A 0.9800 . ?
C16 H16B 0.9800 . ?
C16 H16C 0.9800 . ?
C17 C18 1.52(2) . ?
C17 C19 1.50(2) . ?
C17 C20 1.54(2) . ?
C18 H18A 0.9800 . ?
C18 H18B 0.9800 . ?
C18 H18C 0.9800 . ?
C19 H19A 0.9800 . ?
C19 H19B 0.9800 . ?
C19 H19C 0.9800 . ?
C20 H20A 0.9800 . ?
C20 H20B 0.9800 . ?
C20 H20C 0.9800 . ?
C21 C22 1.52(3) . ?
C21 C23 1.48(2) . ?
C21 C24 1.53(2) . ?
C22 H22A 0.9800 . ?
C22 H22B 0.9800 . ?
C22 H22C 0.9800 . ?
C23 H23A 0.9800 . ?
C23 H23B 0.9800 . ?
C23 H23C 0.9800 . ?
C24 H24A 0.9800 . ?
C24 H24B 0.9800 . ?
C24 H24C 0.9800 . ?
C25 C26 1.45(3) . ?
C25 C27 1.50(3) . ?
C25 C28 1.47(2) . ?
C26 H26A 0.9800 . ?
C26 H26B 0.9800 . ?
C26 H26C 0.9800 . ?
C27 H27A 0.9800 . ?
C27 H27B 0.9800 . ?
C27 H27C 0.9800 . ?
C28 H28A 0.9800 . ?
C28 H28B 0.9800 . ?
C28 H28C 0.9800 . ?
C29 C30 1.53(2) . ?
C30 H30A 0.9800 . ?
C30 H30B 0.9800 . ?
C30 H30C 0.9800 . ?
C31 C32 1.46(3) . ?
C32 H32A 0.9800 . ?
C32 H32B 0.9800 . ?
C32 H32C 0.9800 . ?
C33 C34 1.50(3) . ?
C33 C35 1.48(3) . ?
C33 C36 1.52(3) . ?
C34 H34A 0.9800 . ?
C34 H34B 0.9800 . ?
C34 H34C 0.9800 . ?
C35 H35A 0.9800 . ?
C35 H35B 0.9800 . ?
C35 H35C 0.9800 . ?
C36 H36A 0.9800 . ?
C36 H36B 0.9800 . ?
C36 H36C 0.9800 . ?
C37 C38 1.49(3) . ?
C37 C39 1.56(3) . ?
C37 C40 1.44(3) . ?
C38 H38A 0.9800 . ?
C38 H38B 0.9800 . ?
C38 H38C 0.9800 . ?
C39 H39A 0.9800 . ?
C39 H39B 0.9800 . ?
C39 H39C 0.9800 . ?
C40 H40A 0.9800 . ?
C40 H40B 0.9800 . ?
C40 H40C 0.9800 . ?
C41 C42 1.55(3) . ?
C41 C43 1.50(3) . ?
C41 C44 1.52(3) . ?
C42 H42A 0.9800 . ?
C42 H42B 0.9800 . ?
C42 H42C 0.9800 . ?
C43 H43A 0.9800 . ?
C43 H43B 0.9800 . ?
C43 H43C 0.9800 . ?
C44 H44A 0.9800 . ?
C44 H44B 0.9800 . ?
C44 H44C 0.9800 . ?
C45 C46 1.48(3) . ?
C45 C47 1.68(4) . ?
C45 C48 1.45(3) . ?
C46 H46A 0.9800 . ?
C46 H46B 0.9800 . ?
C46 H46C 0.9800 . ?
C47 H47A 0.9800 . ?
C47 H47B 0.9800 . ?
C47 H47C 0.9800 . ?
C48 H48A 0.9800 . ?
C48 H48B 0.9800 . ?
C48 H48C 0.9800 . ?
C49 C50 1.50(3) . ?
C49 C51 1.44(3) . ?
C49 C52 1.44(3) . ?
C50 H50A 0.9800 . ?
C50 H50B 0.9800 . ?
C50 H50C 0.9800 . ?
C51 H51A 0.9800 . ?
C51 H51B 0.9800 . ?
C51 H51C 0.9800 . ?
C52 H52A 0.9800 . ?
C52 H52B 0.9800 . ?
C52 H52C 0.9800 . ?
C53 C54 1.46(3) . ?
C53 C55 1.53(3) . ?
C53 C56 1.53(3) . ?
C54 H54A 0.9800 . ?
C54 H54B 0.9800 . ?
C54 H54C 0.9800 . ?
C55 H55A 0.9800 . ?
C55 H55B 0.9800 . ?
C55 H55C 0.9800 . ?
C56 H56A 0.9800 . ?
C56 H56B 0.9800 . ?
C56 H56C 0.9800 . ?
C57 C58 1.51(2) . ?
C57 C59 1.50(2) . ?
C57 C60 1.54(2) . ?
C58 H58A 0.9800 . ?
C58 H58B 0.9800 . ?
C58 H58C 0.9800 . ?
C59 H59A 0.9800 . ?
C59 H59B 0.9800 . ?
C59 H59C 0.9800 . ?
C60 H60A 0.9800 . ?
C60 H60B 0.9800 . ?
C60 H60C 0.9800 . ?

loop_
_geom_torsion_atom_site_label_1
_geom_torsion_atom_site_label_2
_geom_torsion_atom_site_label_3
_geom_torsion_atom_site_label_4
_geom_torsion
_geom_torsion_site_symmetry_1
_geom_torsion_site_symmetry_2
_geom_torsion_site_symmetry_3
_geom_torsion_site_symmetry_4
_geom_torsion_publ_flag
U1 O3 C1 C2 112(3) . . . . ?
U1 O3 C1 C3 -138(3) . . . . ?
U1 O3 C1 C4 -8(4) . . . . ?
U1 O4 C5 C6 -163.2(11) . . . . ?
U1 O4 C5 C7 77.7(17) . . . . ?
U1 O4 C5 C8 -42.3(18) . . . . ?
U1 O5 C9 C10 65(2) . . . . ?
U1 O5 C9 C11 -51(2) . . . . ?
U1 O5 C9 C12 -174.5(17) . . . . ?
U1 O6 C13 C14 -179.5(9) . . . . ?
U1 O6 C13 C15 -62.0(16) . . . . ?
U1 O6 C13 C16 58.6(15) . . . . ?
U2 O16 C33 C34 8(4) . . . . ?
U2 O16 C33 C35 -117(3) . . . . ?
U2 O16 C33 C36 126(3) . . . . ?
U2 O17 C37 C38 24(2) . . . . ?
U2 O17 C37 C39 -92.3(18) . . . . ?
U2 O17 C37 C40 153.3(19) . . . . ?
U2 O18 C41 C42 59.3(18) . . . . ?
U2 O18 C41 C43 -60.7(19) . . . . ?
U2 O18 C41 C44 179.2(9) . . . . ?
U2 O21 C53 C54 81.8(19) 2_665 . . . ?
U2 O21 C53 C55 -38(2) 2_665 . . . ?
U2 O21 C53 C56 -158.3(14) 2_665 . . . ?
Sm1 O5 C9 C10 -113.8(18) . . . . ?
Sm1 O5 C9 C11 129.7(14) . . . . ?
Sm1 O5 C9 C12 6(2) . . . . ?
Sm1 O6 C13 C14 -59.4(13) . . . . ?
Sm1 O6 C13 C15 58.1(15) . . . . ?
Sm1 O6 C13 C16 178.7(9) . . . . ?
Sm1 O7 C17 C18 -150.8(10) . . . . ?
Sm1 O7 C17 C19 89.1(14) . . . . ?
Sm1 O7 C17 C20 -31.9(18) . . . . ?
Sm1 O9 C25 C26 94(5) . . . . ?
Sm1 O9 C25 C27 -23(6) . . . . ?
Sm1 O9 C25 C28 -147(5) . . . . ?
Sm2 O4 C5 C6 17.0(17) . . . . ?
Sm2 O4 C5 C7 -102.2(15) . . . . ?
Sm2 O4 C5 C8 137.9(12) . . . . ?
Sm2 O6 C13 C14 60.3(13) . . . . ?
Sm2 O6 C13 C15 177.8(9) . . . . ?
Sm2 O6 C13 C16 -61.6(14) . . . . ?
Sm2 O7 C17 C18 38.1(17) . . . . ?
Sm2 O7 C17 C19 -82.0(15) . . . . ?
Sm2 O7 C17 C20 157.0(11) . . . . ?
Sm2 O8 C21 C22 -45(5) . . . . ?
Sm2 O8 C21 C23 -169(3) . . . . ?
Sm2 O8 C21 C24 73(4) . . . . ?
Sm2 O10 C29 O12 -98(4) . . . . ?
Sm2 O10 C29 C30 85(4) . . . . ?
Sm3 O12 C29 O10 -144.7(17) . . . . ?
Sm3 O12 C29 C30 32(3) . . . . ?
Sm3 O17 C37 C38 -155.4(13) . . . . ?
Sm3 O17 C37 C39 88.8(17) . . . . ?
Sm3 O17 C37 C40 -26(3) . . . . ?
Sm3 O18 C41 C42 177.2(11) . . . . ?
Sm3 O18 C41 C43 57.1(18) . . . . ?
Sm3 O18 C41 C44 -62.9(16) . . . . ?
Sm3 O19 C45 C46 -172.2(15) . . . . ?
Sm3 O19 C45 C47 82(2) . . . . ?
Sm3 O19 C45 C48 -23(4) . . . . ?
Sm4 U2 O15 Sm3 -94.1(4) 2_665 . . . ?
Sm4 O13 C31 O11 -178.0(14) . . . . ?
Sm4 O13 C31 C32 1(4) . . . . ?
Sm4 O18 C41 C42 -60.6(18) 2_665 . . . ?
Sm4 O18 C41 C43 179.3(11) 2_665 . . . ?
Sm4 O18 C41 C44 59.2(16) 2_665 . . . ?
Sm4 O19 C45 C46 16(3) 2_665 . . . ?
Sm4 O19 C45 C47 -91(2) 2_665 . . . ?
Sm4 O19 C45 C48 165.0(19) 2_665 . . . ?
Sm4 O21 C53 C54 -89.2(17) . . . . ?
Sm4 O21 C53 C55 151.1(14) . . . . ?
Sm4 O21 C53 C56 31(2) . . . . ?
O3 U1 O2 Sm1 135.5(4) . . . . ?
O3 U1 O2 Sm2 -131.6(4) . . . . ?
O4 U1 O2 Sm1 -124.2(4) . . . . ?
O4 U1 O2 Sm2 -31.4(3) . . . . ?
O5 U1 O2 Sm1 31.3(3) . . . . ?
O5 U1 O2 Sm2 124.2(4) . . . . ?
O6 U1 O2 Sm1 -46.9(3) . . . . ?
O6 U1 O2 Sm2 46.0(3) . . . . ?
O16 U2 O15 Sm3 133.8(4) . . . . ?
O16 U2 O15 Sm4 -132.1(4) . . . 2_665 ?
O17 U2 O15 Sm3 30.8(4) . . . . ?
O17 U2 O15 Sm4 124.9(4) . . . 2_665 ?
O18 U2 O15 Sm3 -47.6(3) . . . . ?
O18 U2 O15 Sm4 46.5(3) . . . 2_665 ?
O21 U2 O15 Sm3 -125.1(4) 2_665 . . . ?
O21 U2 O15 Sm4 -31.1(4) 2_665 . . 2_665 ?

loop_
_twin_individual_id
_twin_individual_mass_fraction_refined
1 0.979(7)
2 0.021(7)
